data_7029284
loop_
_publ_author_name
'Yi, Wei'
'Ma, Haiyan'

_publ_section_title
;
 Magnesium complexes containing biphenyl-based tridentate imino-phenolate
 ligands for ring-opening polymerization of rac-lactide and
 \a-methyltrimethylene carbonate.
;
_journal_issue 13
_journal_name_full 'Dalton transactions (Cambridge, England : 2003)'
_journal_page_first 5200
_journal_page_last 5210
_journal_paper_doi 10.1039/c3dt53513d
_journal_volume 43
_journal_year 2014
_chemical_formula_sum 'C72 H110 Mg2 N6 O4 Si4'
_chemical_formula_weight 1284.63
_chemical_name_systematic
; 
 ? 
;
_space_group_crystal_system monoclinic
_space_group_IT_number 14
_space_group_name_Hall '-P 2ybc'
_space_group_name_H-M_alt 'P 1 21/c 1'
_symmetry_space_group_name_Hall '-P 2ybc'
_symmetry_space_group_name_H-M 'P 1 21/c 1'
_atom_sites_solution_hydrogens geom
_audit_creation_method SHELXL-2013
_cell_angle_alpha 90
_cell_angle_beta 101.146(7)
_cell_angle_gamma 90
_cell_formula_units_Z 2
_cell_length_a 9.638(4)
_cell_length_b 23.829(10)
_cell_length_c 17.341(7)
_cell_measurement_reflns_used 3165
_cell_measurement_temperature 296(2)
_cell_measurement_theta_max 19.92
_cell_measurement_theta_min 2.41
_cell_volume 3907(3)
_computing_cell_refinement 'Bruker SAINT'
_computing_data_collection 'Bruker APEX2'
_computing_data_reduction 'Bruker SAINT'
_computing_molecular_graphics 'Bruker SHELXTL'
_computing_publication_material 'Bruker SHELXTL'
_computing_structure_refinement 'SHELXL-2013 (Sheldrick, 2013)'
_computing_structure_solution 'SHELXS-97 (Sheldrick, 2008)'
_diffrn_ambient_temperature 296(2)
_diffrn_measured_fraction_theta_full 0.980
_diffrn_measured_fraction_theta_max 0.999
_diffrn_measurement_device_type 'Bruker APEX-II CCD'
_diffrn_measurement_method '\f and \w scans'
_diffrn_radiation_type MoK\a
_diffrn_radiation_wavelength 0.71073
_diffrn_reflns_av_R_equivalents 0.0558
_diffrn_reflns_av_unetI/netI 0.1138
_diffrn_reflns_Laue_measured_fraction_full 0.980
_diffrn_reflns_Laue_measured_fraction_max 0.999
_diffrn_reflns_limit_h_max 11
_diffrn_reflns_limit_h_min -11
_diffrn_reflns_limit_k_max 28
_diffrn_reflns_limit_k_min 0
_diffrn_reflns_limit_l_max 20
_diffrn_reflns_limit_l_min 0
_diffrn_reflns_number 6976
_diffrn_reflns_point_group_measured_fraction_full 0.980
_diffrn_reflns_point_group_measured_fraction_max 0.999
_diffrn_reflns_theta_full 25.242
_diffrn_reflns_theta_max 25.049
_diffrn_reflns_theta_min 1.471
_exptl_absorpt_coefficient_mu 0.139
_exptl_absorpt_correction_T_max 0.7456
_exptl_absorpt_correction_T_min 0.4758
_exptl_absorpt_correction_type multi-scan
_exptl_absorpt_process_details twinabs
_exptl_crystal_density_diffrn 1.092
_exptl_crystal_F_000 1392
_exptl_crystal_size_max 0.350
_exptl_crystal_size_mid 0.200
_exptl_crystal_size_min 0.040
_refine_diff_density_max 0.298
_refine_diff_density_min -0.373
_refine_diff_density_rms 0.071
_refine_ls_extinction_method none
_refine_ls_goodness_of_fit_ref 0.995
_refine_ls_hydrogen_treatment constr
_refine_ls_matrix_type full
_refine_ls_number_parameters 446
_refine_ls_number_reflns 6976
_refine_ls_number_restraints 118
_refine_ls_restrained_S_all 0.995
_refine_ls_R_factor_all 0.1521
_refine_ls_R_factor_gt 0.0814
_refine_ls_shift/su_max 0.031
_refine_ls_shift/su_mean 0.002
_refine_ls_structure_factor_coef Fsqd
_refine_ls_weighting_details 'w=1/[\s^2^(Fo^2^)+(0.1439P)^2^] where P=(Fo^2^+2Fc^2^)/3'
_refine_ls_weighting_scheme calc
_refine_ls_wR_factor_gt 0.2015
_refine_ls_wR_factor_ref 0.2497
_reflns_Friedel_coverage 0.000
_reflns_number_gt 3919
_reflns_number_total 6976
_reflns_threshold_expression 'I > 2\s(I)'
_cod_data_source_file c3dt53513d.txt
_cod_data_source_block mo_dm11374_0m
_cod_original_cell_volume 3908(3)
_cod_database_code 7029284
_shelx_space_group_comment
; 
The symmetry employed for this shelxl refinement is uniquely defined 
by the following loop, which should always be used as a source of 
symmetry information in preference to the above space-group names. 
They are only intended as comments. 
;
_shelx_estimated_absorpt_t_min 0.953
_shelx_estimated_absorpt_t_max 0.994
_shelxl_version_number 2013-4

loop_
_space_group_symop_operation_xyz
'x, y, z'
'-x, y+1/2, -z+1/2'
'-x, -y, -z'
'x, -y-1/2, z-1/2'

loop_
_atom_site_label
_atom_site_type_symbol
_atom_site_fract_x
_atom_site_fract_y
_atom_site_fract_z
_atom_site_U_iso_or_equiv
_atom_site_adp_type
_atom_site_occupancy
_atom_site_site_symmetry_order
_atom_site_calc_flag
_atom_site_refinement_flags_posn
_atom_site_refinement_flags_adp
_atom_site_refinement_flags_occupancy
_atom_site_disorder_assembly
_atom_site_disorder_group
Mg1 Mg 0.2887(2) 0.37252(7) 0.77068(9) 0.0404(5) Uani 1 1 d . . . . .
N1 N 0.2834(4) 0.28809(16) 0.7353(2) 0.0343(10) Uani 1 1 d . . . . .
N2 N 0.1373(5) 0.15338(19) 0.7364(3) 0.0555(13) Uani 1 1 d . . . . .
N3 N 0.3287(5) 0.42979(16) 0.6946(2) 0.0441(11) Uani 1 1 d . . . . .
O1 O 0.4092(4) 0.35329(14) 0.86776(19) 0.0514(10) Uani 1 1 d . . . . .
O2 O 0.1253(5) 0.39931(17) 0.8201(2) 0.0644(12) Uani 1 1 d D . . . .
Si1 Si 0.4952(2) 0.45558(7) 0.71214(9) 0.0585(5) Uani 1 1 d . . . . .
Si2 Si 0.1983(2) 0.45195(7) 0.62046(9) 0.0562(5) Uani 1 1 d . . . . .
C1 C 0.4617(5) 0.3063(2) 0.8987(3) 0.0372(12) Uani 1 1 d . . . . .
C2 C 0.5404(6) 0.3043(2) 0.9784(3) 0.0425(13) Uani 1 1 d . . . . .
C3 C 0.5972(6) 0.2534(2) 1.0055(3) 0.0468(14) Uani 1 1 d . . . . .
H3 H 0.6471 0.2521 1.0570 0.056 Uiso 1 1 calc R U . . .
C4 C 0.5863(6) 0.2039(2) 0.9626(3) 0.0461(14) Uani 1 1 d . . . . .
C5 C 0.5089(6) 0.2063(2) 0.8877(3) 0.0432(13) Uani 1 1 d . . . . .
H5 H 0.4978 0.1737 0.8577 0.052 Uiso 1 1 calc R U . . .
C6 C 0.4459(5) 0.25566(19) 0.8546(3) 0.0352(11) Uani 1 1 d . . . . .
C7 C 0.3654(6) 0.2505(2) 0.7758(3) 0.0381(12) Uani 1 1 d . . . . .
H7 H 0.3726 0.2164 0.7508 0.046 Uiso 1 1 calc R U . . .
C8 C 0.6545(9) 0.1503(3) 0.9982(3) 0.079(2) Uani 1 1 d . . . . .
H8A H 0.6588 0.1237 0.9573 0.118 Uiso 1 1 calc R U . . .
H8B H 0.5996 0.1350 1.0339 0.118 Uiso 1 1 calc R U . . .
H8C H 0.7485 0.1583 1.0262 0.118 Uiso 1 1 calc R U . . .
C9 C 0.5551(6) 0.3565(2) 1.0296(3) 0.0538(15) Uani 1 1 d . . . . .
C10 C 0.4099(8) 0.3798(3) 1.0348(3) 0.083(2) Uani 1 1 d . . . . .
H10A H 0.3597 0.3894 0.9831 0.124 Uiso 1 1 calc R U . . .
H10B H 0.4211 0.4128 1.0673 0.124 Uiso 1 1 calc R U . . .
H10C H 0.3575 0.3521 1.0573 0.124 Uiso 1 1 calc R U . . .
C11 C 0.6411(10) 0.4005(3) 0.9961(4) 0.106(3) Uani 1 1 d . . . . .
H11A H 0.7324 0.3855 0.9933 0.159 Uiso 1 1 calc R U . . .
H11B H 0.6525 0.4330 1.0295 0.159 Uiso 1 1 calc R U . . .
H11C H 0.5928 0.4109 0.9443 0.159 Uiso 1 1 calc R U . . .
C12 C 0.6321(9) 0.3436(3) 1.1146(3) 0.092(3) Uani 1 1 d . . . . .
H12A H 0.5771 0.3175 1.1383 0.139 Uiso 1 1 calc R U . . .
H12B H 0.6439 0.3777 1.1446 0.139 Uiso 1 1 calc R U . . .
H12C H 0.7232 0.3276 1.1136 0.139 Uiso 1 1 calc R U . . .
C13 C 0.2186(6) 0.27365(19) 0.6568(3) 0.0363(12) Uani 1 1 d . . . . .
C14 C 0.2910(6) 0.2841(2) 0.5962(3) 0.0473(14) Uani 1 1 d . . . . .
H14 H 0.3844 0.2962 0.6085 0.057 Uiso 1 1 calc R U . . .
C15 C 0.2282(8) 0.2768(3) 0.5188(3) 0.0610(17) Uani 1 1 d . . . . .
H15 H 0.2785 0.2842 0.4792 0.073 Uiso 1 1 calc R U . . .
C16 C 0.0909(7) 0.2586(2) 0.5003(3) 0.0585(17) Uani 1 1 d . . . . .
H16 H 0.0466 0.2543 0.4480 0.070 Uiso 1 1 calc R U . . .
C17 C 0.0185(6) 0.2467(2) 0.5601(3) 0.0503(14) Uani 1 1 d . . . . .
H17 H -0.0746 0.2344 0.5469 0.060 Uiso 1 1 calc R U . . .
C18 C 0.0800(6) 0.25241(18) 0.6392(3) 0.0369(12) Uani 1 1 d . . . . .
C19 C -0.0019(5) 0.2378(2) 0.7006(3) 0.0388(12) Uani 1 1 d . . . . .
C20 C -0.1138(6) 0.2715(3) 0.7095(3) 0.0567(15) Uani 1 1 d . . . . .
H20 H -0.1353 0.3025 0.6769 0.068 Uiso 1 1 calc R U . . .
C21 C -0.1962(7) 0.2605(3) 0.7658(4) 0.0688(18) Uani 1 1 d . . . . .
H21 H -0.2708 0.2838 0.7714 0.083 Uiso 1 1 calc R U . . .
C22 C -0.1632(7) 0.2142(3) 0.8122(4) 0.075(2) Uani 1 1 d . . . . .
H22 H -0.2157 0.2064 0.8507 0.090 Uiso 1 1 calc R U . . .
C23 C -0.0549(7) 0.1792(3) 0.8036(3) 0.0606(17) Uani 1 1 d . . . . .
H23 H -0.0354 0.1478 0.8358 0.073 Uiso 1 1 calc R U . . .
C24 C 0.0258(6) 0.1898(2) 0.7474(3) 0.0439(13) Uani 1 1 d . . . . .
C25 C 0.1060(9) 0.1208(3) 0.6650(4) 0.090(2) Uani 1 1 d . . . . .
H25A H 0.0317 0.0946 0.6684 0.135 Uiso 1 1 calc R U . . .
H25B H 0.1891 0.1007 0.6582 0.135 Uiso 1 1 calc R U . . .
H25C H 0.0763 0.1453 0.6210 0.135 Uiso 1 1 calc R U . . .
C26 C 0.1955(8) 0.1179(3) 0.8039(4) 0.088(2) Uani 1 1 d . . . . .
H26A H 0.2096 0.1399 0.8511 0.132 Uiso 1 1 calc R U . . .
H26B H 0.2843 0.1025 0.7970 0.132 Uiso 1 1 calc R U . . .
H26C H 0.1306 0.0879 0.8079 0.132 Uiso 1 1 calc R U . . .
C27 C 0.5249(11) 0.5044(4) 0.7984(5) 0.121(3) Uani 1 1 d . . . . .
H27A H 0.4818 0.5400 0.7829 0.182 Uiso 1 1 calc R U . . .
H27B H 0.6246 0.5094 0.8168 0.182 Uiso 1 1 calc R U . . .
H27C H 0.4836 0.4887 0.8397 0.182 Uiso 1 1 calc R U . . .
C28 C 0.5513(10) 0.4915(3) 0.6280(4) 0.106(3) Uani 1 1 d . . . . .
H28A H 0.5534 0.4649 0.5866 0.159 Uiso 1 1 calc R U . . .
H28B H 0.6440 0.5072 0.6449 0.159 Uiso 1 1 calc R U . . .
H28C H 0.4857 0.5210 0.6090 0.159 Uiso 1 1 calc R U . . .
C29 C 0.6259(8) 0.3964(3) 0.7391(4) 0.100(3) Uani 1 1 d . . . . .
H29A H 0.6033 0.3758 0.7826 0.149 Uiso 1 1 calc R U . . .
H29B H 0.7197 0.4116 0.7535 0.149 Uiso 1 1 calc R U . . .
H29C H 0.6214 0.3718 0.6949 0.149 Uiso 1 1 calc R U . . .
C30 C 0.2367(9) 0.4404(3) 0.5195(3) 0.096(3) Uani 1 1 d . . . . .
H30A H 0.3005 0.4689 0.5083 0.145 Uiso 1 1 calc R U . . .
H30B H 0.1502 0.4423 0.4814 0.145 Uiso 1 1 calc R U . . .
H30C H 0.2791 0.4041 0.5171 0.145 Uiso 1 1 calc R U . . .
C31 C 0.0311(8) 0.4128(3) 0.6213(4) 0.083(2) Uani 1 1 d . . . . .
H31A H 0.0450 0.3737 0.6116 0.125 Uiso 1 1 calc R U . . .
H31B H -0.0428 0.4274 0.5811 0.125 Uiso 1 1 calc R U . . .
H31C H 0.0049 0.4171 0.6716 0.125 Uiso 1 1 calc R U . . .
C32 C 0.1613(10) 0.5289(3) 0.6289(5) 0.102(3) Uani 1 1 d . . . . .
H32A H 0.1056 0.5345 0.6685 0.153 Uiso 1 1 calc R U . . .
H32B H 0.1103 0.5425 0.5794 0.153 Uiso 1 1 calc R U . . .
H32C H 0.2489 0.5489 0.6430 0.153 Uiso 1 1 calc R U . . .
C33 C 0.071(2) 0.4540(7) 0.8225(8) 0.094(4) Uani 0.5 1 d D U P A 1
H33A H -0.0264 0.4551 0.7946 0.113 Uiso 0.5 1 calc R U P A 1
H33B H 0.1255 0.4799 0.7970 0.113 Uiso 0.5 1 calc R U P A 1
C34 C 0.079(2) 0.4716(6) 0.9081(8) 0.101(3) Uani 0.5 1 d D U P A 1
H34A H 0.1750 0.4790 0.9353 0.121 Uiso 0.5 1 calc R U P A 1
H34B H 0.0186 0.5033 0.9134 0.121 Uiso 0.5 1 calc R U P A 1
C35 C 0.0218(19) 0.4171(6) 0.9328(9) 0.086(3) Uani 0.5 1 d D U P A 1
H35A H -0.0794 0.4198 0.9302 0.103 Uiso 0.5 1 calc R U P A 1
H35B H 0.0667 0.4077 0.9862 0.103 Uiso 0.5 1 calc R U P A 1
C36 C 0.054(2) 0.3726(6) 0.8759(10) 0.081(3) Uani 0.5 1 d D U P A 1
H36A H 0.1144 0.3437 0.9043 0.098 Uiso 0.5 1 calc R U P A 1
H36B H -0.0324 0.3552 0.8489 0.098 Uiso 0.5 1 calc R U P A 1
C33' C 0.1236(19) 0.4585(6) 0.8477(10) 0.097(4) Uani 0.5 1 d D U P A 2
H33C H 0.0936 0.4848 0.8050 0.117 Uiso 0.5 1 calc R U P A 2
H33D H 0.2135 0.4702 0.8790 0.117 Uiso 0.5 1 calc R U P A 2
C34' C 0.0091(19) 0.4486(6) 0.8977(9) 0.095(3) Uani 0.5 1 d D U P A 2
H34C H 0.0360 0.4681 0.9474 0.114 Uiso 0.5 1 calc R U P A 2
H34D H -0.0799 0.4642 0.8704 0.114 Uiso 0.5 1 calc R U P A 2
C35' C -0.0112(19) 0.3867(6) 0.9135(9) 0.093(3) Uani 0.5 1 d D U P A 2
H35C H 0.0129 0.3789 0.9694 0.111 Uiso 0.5 1 calc R U P A 2
H35D H -0.1088 0.3757 0.8944 0.111 Uiso 0.5 1 calc R U P A 2
C36' C 0.086(2) 0.3552(6) 0.8705(11) 0.082(3) Uani 0.5 1 d D U P A 2
H36C H 0.1674 0.3406 0.9064 0.099 Uiso 0.5 1 calc R U P A 2
H36D H 0.0368 0.3246 0.8397 0.099 Uiso 0.5 1 calc R U P A 2

loop_
_atom_site_aniso_label
_atom_site_aniso_U_11
_atom_site_aniso_U_22
_atom_site_aniso_U_33
_atom_site_aniso_U_23
_atom_site_aniso_U_13
_atom_site_aniso_U_12
Mg1 0.0465(11) 0.0382(9) 0.0349(8) 0.0016(7) 0.0039(8) 0.0013(9)
N1 0.035(2) 0.039(2) 0.0290(19) 0.0035(17) 0.0064(18) 0.0001(19)
N2 0.051(3) 0.055(3) 0.061(3) 0.011(2) 0.013(3) 0.002(3)
N3 0.051(3) 0.038(2) 0.042(2) 0.0051(19) 0.009(2) -0.007(2)
O1 0.067(3) 0.044(2) 0.0384(19) -0.0008(16) -0.0034(19) 0.005(2)
O2 0.069(3) 0.072(3) 0.059(2) 0.007(2) 0.029(2) 0.013(2)
Si1 0.0635(12) 0.0583(10) 0.0548(10) -0.0063(8) 0.0139(9) -0.0166(9)
Si2 0.0619(12) 0.0530(10) 0.0517(9) 0.0161(8) 0.0062(8) 0.0053(9)
C1 0.036(3) 0.043(3) 0.033(2) 0.002(2) 0.011(2) 0.000(2)
C2 0.034(3) 0.052(3) 0.041(3) 0.000(2) 0.005(2) 0.005(3)
C3 0.034(3) 0.069(4) 0.035(3) 0.001(3) 0.001(2) 0.012(3)
C4 0.045(3) 0.054(3) 0.039(3) 0.003(2) 0.007(3) 0.014(3)
C5 0.044(3) 0.045(3) 0.040(3) 0.001(2) 0.008(2) 0.005(3)
C6 0.037(3) 0.039(3) 0.031(2) 0.002(2) 0.009(2) 0.003(2)
C7 0.042(3) 0.041(3) 0.034(3) -0.001(2) 0.013(2) -0.002(2)
C8 0.100(6) 0.070(4) 0.056(4) 0.005(3) -0.010(4) 0.031(4)
C9 0.050(4) 0.067(4) 0.039(3) -0.010(3) -0.004(3) 0.005(3)
C10 0.085(6) 0.098(5) 0.060(4) -0.029(4) 0.000(4) 0.032(4)
C11 0.117(8) 0.095(6) 0.100(6) -0.028(5) 0.005(5) -0.049(6)
C12 0.114(7) 0.088(5) 0.054(4) -0.029(3) -0.035(4) 0.030(5)
C13 0.040(3) 0.034(3) 0.036(3) 0.001(2) 0.011(2) -0.002(2)
C14 0.051(4) 0.055(3) 0.038(3) 0.005(2) 0.016(3) 0.002(3)
C15 0.070(5) 0.074(4) 0.044(3) 0.000(3) 0.023(3) 0.000(4)
C16 0.072(5) 0.071(4) 0.027(3) -0.003(3) -0.002(3) 0.007(4)
C17 0.048(4) 0.059(4) 0.037(3) -0.002(3) -0.008(3) 0.000(3)
C18 0.043(3) 0.031(3) 0.037(3) 0.000(2) 0.009(2) 0.003(2)
C19 0.030(3) 0.047(3) 0.039(3) -0.011(2) 0.006(2) -0.003(3)
C20 0.040(4) 0.066(4) 0.062(4) -0.004(3) 0.004(3) -0.002(3)
C21 0.045(4) 0.087(5) 0.077(4) -0.019(4) 0.019(4) -0.001(4)
C22 0.052(5) 0.113(6) 0.069(4) -0.020(4) 0.032(4) -0.027(4)
C23 0.045(4) 0.082(4) 0.055(3) 0.014(3) 0.012(3) -0.011(4)
C24 0.044(3) 0.052(3) 0.036(3) -0.002(2) 0.006(2) -0.010(3)
C25 0.117(7) 0.067(4) 0.094(5) 0.002(4) 0.042(5) 0.030(5)
C26 0.071(5) 0.084(5) 0.105(5) 0.045(4) 0.009(4) 0.014(4)
C27 0.140(9) 0.121(7) 0.106(6) -0.060(5) 0.034(6) -0.064(6)
C28 0.102(7) 0.121(7) 0.101(6) 0.006(5) 0.033(5) -0.037(6)
C29 0.055(5) 0.125(7) 0.122(6) 0.003(5) 0.025(5) 0.012(5)
C30 0.105(6) 0.130(7) 0.048(4) 0.019(4) -0.001(4) -0.003(6)
C31 0.068(5) 0.090(5) 0.083(5) 0.027(4) -0.010(4) -0.003(4)
C32 0.102(7) 0.067(5) 0.137(7) 0.036(5) 0.022(6) 0.029(5)
C33 0.107(8) 0.101(6) 0.084(7) -0.015(6) 0.041(6) 0.022(6)
C34 0.112(7) 0.107(6) 0.094(6) -0.021(6) 0.043(6) 0.005(6)
C35 0.095(6) 0.099(6) 0.075(5) -0.012(5) 0.046(5) -0.004(6)
C36 0.085(5) 0.095(6) 0.075(5) -0.012(5) 0.042(5) -0.004(5)
C33' 0.112(8) 0.100(6) 0.089(7) -0.015(6) 0.043(6) 0.019(7)
C34' 0.103(6) 0.106(6) 0.086(5) -0.019(5) 0.044(5) 0.004(5)
C35' 0.096(6) 0.110(7) 0.081(5) -0.013(6) 0.039(5) -0.002(6)
C36' 0.085(6) 0.102(6) 0.070(5) -0.009(5) 0.041(5) -0.006(5)

loop_
_atom_type_symbol
_atom_type_description
_atom_type_scat_dispersion_real
_atom_type_scat_dispersion_imag
_atom_type_scat_source
C C 0.0033 0.0016 'International Tables Vol C Tables 4.2.6.8 and 6.1.1.4'
H H 0.0000 0.0000 'International Tables Vol C Tables 4.2.6.8 and 6.1.1.4'
N N 0.0061 0.0033 'International Tables Vol C Tables 4.2.6.8 and 6.1.1.4'
O O 0.0106 0.0060 'International Tables Vol C Tables 4.2.6.8 and 6.1.1.4'
Mg Mg 0.0486 0.0363 'International Tables Vol C Tables 4.2.6.8 and 6.1.1.4'
Si Si 0.0817 0.0704 'International Tables Vol C Tables 4.2.6.8 and 6.1.1.4'

loop_
_geom_angle_atom_site_label_1
_geom_angle_atom_site_label_2
_geom_angle_atom_site_label_3
_geom_angle
O1 Mg1 N3 126.0(2)
O1 Mg1 O2 95.30(18)
N3 Mg1 O2 109.20(19)
O1 Mg1 N1 90.23(16)
N3 Mg1 N1 117.45(17)
O2 Mg1 N1 116.49(18)
O1 Mg1 Si1 97.03(14)
N3 Mg1 Si1 29.37(14)
O2 Mg1 Si1 122.22(14)
N1 Mg1 Si1 119.65(13)
O1 Mg1 Si2 152.12(15)
N3 Mg1 Si2 27.23(13)
O2 Mg1 Si2 92.63(13)
N1 Mg1 Si2 109.94(12)
Si1 Mg1 Si2 56.58(6)
C7 N1 C13 117.2(4)
C7 N1 Mg1 121.4(3)
C13 N1 Mg1 119.4(3)
C24 N2 C25 113.9(5)
C24 N2 C26 115.3(5)
C25 N2 C26 111.0(5)
Si1 N3 Si2 124.1(2)
Si1 N3 Mg1 115.4(2)
Si2 N3 Mg1 120.4(3)
C1 O1 Mg1 133.8(3)
C33 O2 C36 99.3(10)
C36' O2 C33' 117.8(9)
C33 O2 Mg1 128.7(9)
C36 O2 Mg1 130.7(7)
C36' O2 Mg1 109.8(6)
C33' O2 Mg1 119.3(7)
N3 Si1 C28 115.9(3)
N3 Si1 C27 111.3(3)
C28 Si1 C27 108.6(4)
N3 Si1 C29 109.8(3)
C28 Si1 C29 104.8(4)
C27 Si1 C29 105.9(4)
N3 Si1 Mg1 35.19(14)
C28 Si1 Mg1 148.2(3)
C27 Si1 Mg1 98.2(3)
C29 Si1 Mg1 83.3(3)
N3 Si2 C31 110.6(2)
N3 Si2 C32 111.6(3)
C31 Si2 C32 108.0(4)
N3 Si2 C30 114.2(3)
C31 Si2 C30 105.1(4)
C32 Si2 C30 106.9(4)
N3 Si2 Mg1 32.33(15)
C31 Si2 Mg1 78.32(19)
C32 Si2 Mg1 122.7(3)
C30 Si2 Mg1 126.9(3)
O1 C1 C6 121.1(4)
O1 C1 C2 120.9(4)
C6 C1 C2 118.0(4)
C3 C2 C1 117.1(5)
C3 C2 C9 122.4(4)
C1 C2 C9 120.4(4)
C2 C3 C4 125.7(5)
C2 C3 H3 117.2
C4 C3 H3 117.2
C5 C4 C3 116.3(5)
C5 C4 C8 122.5(5)
C3 C4 C8 121.1(5)
C4 C5 C6 122.7(5)
C4 C5 H5 118.7
C6 C5 H5 118.7
C5 C6 C1 120.1(4)
C5 C6 C7 115.5(4)
C1 C6 C7 124.4(4)
N1 C7 C6 127.7(4)
N1 C7 H7 116.1
C6 C7 H7 116.1
C4 C8 H8A 109.5
C4 C8 H8B 109.5
H8A C8 H8B 109.5
C4 C8 H8C 109.5
H8A C8 H8C 109.5
H8B C8 H8C 109.5
C2 C9 C11 109.8(5)
C2 C9 C10 110.5(5)
C11 C9 C10 110.1(6)
C2 C9 C12 111.6(5)
C11 C9 C12 107.7(6)
C10 C9 C12 107.0(5)
C9 C10 H10A 109.5
C9 C10 H10B 109.5
H10A C10 H10B 109.5
C9 C10 H10C 109.5
H10A C10 H10C 109.5
H10B C10 H10C 109.5
C9 C11 H11A 109.5
C9 C11 H11B 109.5
H11A C11 H11B 109.5
C9 C11 H11C 109.5
H11A C11 H11C 109.5
H11B C11 H11C 109.5
C9 C12 H12A 109.5
C9 C12 H12B 109.5
H12A C12 H12B 109.5
C9 C12 H12C 109.5
H12A C12 H12C 109.5
H12B C12 H12C 109.5
C14 C13 C18 119.6(5)
C14 C13 N1 119.1(5)
C18 C13 N1 121.2(4)
C15 C14 C13 121.7(6)
C15 C14 H14 119.1
C13 C14 H14 119.1
C16 C15 C14 119.5(5)
C16 C15 H15 120.3
C14 C15 H15 120.3
C15 C16 C17 119.5(5)
C15 C16 H16 120.2
C17 C16 H16 120.2
C16 C17 C18 122.5(6)
C16 C17 H17 118.8
C18 C17 H17 118.8
C17 C18 C13 117.1(5)
C17 C18 C19 120.0(5)
C13 C18 C19 122.9(4)
C20 C19 C24 118.6(5)
C20 C19 C18 118.6(5)
C24 C19 C18 122.7(5)
C19 C20 C21 122.1(6)
C19 C20 H20 119.0
C21 C20 H20 119.0
C22 C21 C20 117.7(6)
C22 C21 H21 121.1
C20 C21 H21 121.1
C21 C22 C23 121.6(6)
C21 C22 H22 119.2
C23 C22 H22 119.2
C22 C23 C24 120.8(6)
C22 C23 H23 119.6
C24 C23 H23 119.6
C23 C24 C19 119.2(5)
C23 C24 N2 121.7(5)
C19 C24 N2 119.1(5)
N2 C25 H25A 109.5
N2 C25 H25B 109.5
H25A C25 H25B 109.5
N2 C25 H25C 109.5
H25A C25 H25C 109.5
H25B C25 H25C 109.5
N2 C26 H26A 109.5
N2 C26 H26B 109.5
H26A C26 H26B 109.5
N2 C26 H26C 109.5
H26A C26 H26C 109.5
H26B C26 H26C 109.5
Si1 C27 H27A 109.5
Si1 C27 H27B 109.5
H27A C27 H27B 109.5
Si1 C27 H27C 109.5
H27A C27 H27C 109.5
H27B C27 H27C 109.5
Si1 C28 H28A 109.5
Si1 C28 H28B 109.5
H28A C28 H28B 109.5
Si1 C28 H28C 109.5
H28A C28 H28C 109.5
H28B C28 H28C 109.5
Si1 C29 H29A 109.5
Si1 C29 H29B 109.5
H29A C29 H29B 109.5
Si1 C29 H29C 109.5
H29A C29 H29C 109.5
H29B C29 H29C 109.5
Si2 C30 H30A 109.5
Si2 C30 H30B 109.5
H30A C30 H30B 109.5
Si2 C30 H30C 109.5
H30A C30 H30C 109.5
H30B C30 H30C 109.5
Si2 C31 H31A 109.5
Si2 C31 H31B 109.5
H31A C31 H31B 109.5
Si2 C31 H31C 109.5
H31A C31 H31C 109.5
H31B C31 H31C 109.5
Si2 C32 H32A 109.5
Si2 C32 H32B 109.5
H32A C32 H32B 109.5
Si2 C32 H32C 109.5
H32A C32 H32C 109.5
H32B C32 H32C 109.5
O2 C33 C34 109.5(12)
O2 C33 H33A 109.8
C34 C33 H33A 109.8
O2 C33 H33B 109.8
C34 C33 H33B 109.8
H33A C33 H33B 108.2
C35 C34 C33 95.0(13)
C35 C34 H34A 112.7
C33 C34 H34A 112.7
C35 C34 H34B 112.7
C33 C34 H34B 112.7
H34A C34 H34B 110.2
C34 C35 C36 106.4(11)
C34 C35 H35A 110.5
C36 C35 H35A 110.4
C34 C35 H35B 110.4
C36 C35 H35B 110.4
H35A C35 H35B 108.6
O2 C36 C35 108.3(11)
O2 C36 H36A 110.0
C35 C36 H36A 110.0
O2 C36 H36B 110.0
C35 C36 H36B 110.0
H36A C36 H36B 108.4
O2 C33' C34' 95.0(11)
O2 C33' H33C 112.7
C34' C33' H33C 112.7
O2 C33' H33D 112.7
C34' C33' H33D 112.7
H33C C33' H33D 110.2
C35' C34' C33' 112.4(13)
C35' C34' H34C 109.1
C33' C34' H34C 109.1
C35' C34' H34D 109.1
C33' C34' H34D 109.1
H34C C34' H34D 107.9
C36' C35' C34' 106.2(13)
C36' C35' H35C 110.5
C34' C35' H35C 110.5
C36' C35' H35D 110.5
C34' C35' H35D 110.5
H35C C35' H35D 108.7
O2 C36' C35' 101.4(10)
O2 C36' H36C 111.5
C35' C36' H36C 111.5
O2 C36' H36D 111.5
C35' C36' H36D 111.5
H36C C36' H36D 109.3

loop_
_geom_bond_atom_site_label_1
_geom_bond_atom_site_label_2
_geom_bond_distance
Mg1 O1 1.907(4)
Mg1 N3 1.986(4)
Mg1 O2 2.036(4)
Mg1 N1 2.101(4)
Mg1 Si1 3.112(3)
Mg1 Si2 3.202(2)
N1 C7 1.305(6)
N1 C13 1.425(6)
N2 C24 1.421(7)
N2 C25 1.443(8)
N2 C26 1.466(7)
N3 Si1 1.690(5)
N3 Si2 1.699(4)
O1 C1 1.301(5)
O2 C33 1.408(14)
O2 C36 1.436(14)
O2 C36' 1.464(14)
O2 C33' 1.492(14)
Si1 C28 1.861(7)
Si1 C27 1.872(7)
Si1 C29 1.889(8)
Si2 C31 1.865(7)
Si2 C32 1.878(7)
Si2 C30 1.879(7)
C1 C6 1.421(6)
C1 C2 1.443(6)
C2 C3 1.375(7)
C2 C9 1.517(7)
C3 C4 1.388(7)
C3 H3 0.9300
C4 C5 1.368(6)
C4 C8 1.513(7)
C5 C6 1.395(6)
C5 H5 0.9300
C6 C7 1.441(6)
C7 H7 0.9300
C8 H8A 0.9600
C8 H8B 0.9600
C8 H8C 0.9600
C9 C11 1.521(9)
C9 C10 1.525(9)
C9 C12 1.548(7)
C10 H10A 0.9600
C10 H10B 0.9600
C10 H10C 0.9600
C11 H11A 0.9600
C11 H11B 0.9600
C11 H11C 0.9600
C12 H12A 0.9600
C12 H12B 0.9600
C12 H12C 0.9600
C13 C14 1.392(7)
C13 C18 1.406(7)
C14 C15 1.373(7)
C14 H14 0.9300
C15 C16 1.370(9)
C15 H15 0.9300
C16 C17 1.387(8)
C16 H16 0.9300
C17 C18 1.392(6)
C17 H17 0.9300
C18 C19 1.484(7)
C19 C20 1.377(8)
C19 C24 1.398(7)
C20 C21 1.397(8)
C20 H20 0.9300
C21 C22 1.366(9)
C21 H21 0.9300
C22 C23 1.368(9)
C22 H22 0.9300
C23 C24 1.383(8)
C23 H23 0.9300
C25 H25A 0.9600
C25 H25B 0.9600
C25 H25C 0.9600
C26 H26A 0.9600
C26 H26B 0.9600
C26 H26C 0.9600
C27 H27A 0.9600
C27 H27B 0.9600
C27 H27C 0.9600
C28 H28A 0.9600
C28 H28B 0.9600
C28 H28C 0.9600
C29 H29A 0.9600
C29 H29B 0.9600
C29 H29C 0.9600
C30 H30A 0.9600
C30 H30B 0.9600
C30 H30C 0.9600
C31 H31A 0.9600
C31 H31B 0.9600
C31 H31C 0.9600
C32 H32A 0.9600
C32 H32B 0.9600
C32 H32C 0.9600
C33 C34 1.530(9)
C33 H33A 0.9700
C33 H33B 0.9700
C34 C35 1.505(10)
C34 H34A 0.9700
C34 H34B 0.9700
C35 C36 1.521(9)
C35 H35A 0.9700
C35 H35B 0.9700
C36 H36A 0.9700
C36 H36B 0.9700
C33' C34' 1.548(10)
C33' H33C 0.9700
C33' H33D 0.9700
C34' C35' 1.521(10)
C34' H34C 0.9700
C34' H34D 0.9700
C35' C36' 1.502(9)
C35' H35C 0.9700
C35' H35D 0.9700
C36' H36C 0.9700
C36' H36D 0.9700
